data_4304459
loop_
_publ_author_name
'Domingo Salazar-Mendoza'
'St\'ephane A. Baudron'
'Mir Wais Hosseini'

_publ_contact_author
; Prof Mir Wais Hosseini
  Laboratoire de Chimie de Coordination Organique, 
  UMR CNRS 7140, Universit\'e Louis Pasteur,
  F-67000 Strasbourg, France 
;
_publ_contact_author_email hosseini@chimie.u-strasbg.fr
_publ_contact_author_fax '33 3 90 24 13 23'
_publ_section_title
;
Many Faces of Dipyrrins: from Hydrogen-Bonded Networks to Homo- and
Heteronuclear Metallamacrocycles
;
_journal_name_full 'Inorganic Chemistry'
_journal_page_first 766
_journal_page_last 768
_journal_paper_doi 10.1021/ic701949k
_journal_volume 47
_journal_year 2008
_chemical_formula_moiety 'C32 H24 Co N5 O2, 2(C H Cl3)'
_chemical_formula_sum 'C34 H26 Cl6 Co N5 O2'
_chemical_formula_weight 808.23
_chemical_name_systematic
;
 ?
;
_space_group_IT_number 33
_symmetry_cell_setting orthorhombic
_symmetry_space_group_name_Hall 'P 2c -2n'
_symmetry_space_group_name_H-M 'P n a 21'
_atom_sites_solution_hydrogens geom
_atom_sites_solution_primary direct
_atom_sites_solution_secondary difmap
_audit_creation_method SHELXL-97
_cell_angle_alpha 90.00
_cell_angle_beta 90.00
_cell_angle_gamma 90.00
_cell_formula_units_Z 4
_cell_length_a 11.7199(8)
_cell_length_b 18.0162(13)
_cell_length_c 16.3131(11)
_cell_measurement_reflns_used 2823
_cell_measurement_temperature 173(2)
_cell_measurement_theta_max 24.19
_cell_measurement_theta_min 2.85
_cell_volume 3444.5(4)
_computing_cell_refinement 'Bruker SMART'
_computing_data_collection 'Bruker SMART'
_computing_data_reduction 'Bruker SAINT'
_computing_molecular_graphics 'Bruker SHELXTL'
_computing_publication_material 'Bruker SHELXTL'
_computing_structure_refinement 'Bruker SHELXTL'
_computing_structure_solution 'Bruker SHELXTL'
_diffrn_ambient_temperature 173(2)
_diffrn_measured_fraction_theta_full 0.997
_diffrn_measured_fraction_theta_max 0.997
_diffrn_measurement_device_type 'CCD area detector'
_diffrn_measurement_method 'phi and omega scans'
_diffrn_radiation_monochromator graphite
_diffrn_radiation_source 'fine-focus sealed tube'
_diffrn_radiation_type MoK\a
_diffrn_radiation_wavelength 0.71073
_diffrn_reflns_av_R_equivalents 0.0531
_diffrn_reflns_av_sigmaI/netI 0.0788
_diffrn_reflns_limit_h_max 14
_diffrn_reflns_limit_h_min -15
_diffrn_reflns_limit_k_max 20
_diffrn_reflns_limit_k_min -23
_diffrn_reflns_limit_l_max 11
_diffrn_reflns_limit_l_min -21
_diffrn_reflns_number 16121
_diffrn_reflns_theta_full 27.50
_diffrn_reflns_theta_max 27.50
_diffrn_reflns_theta_min 1.68
_exptl_absorpt_coefficient_mu 1.004
_exptl_absorpt_correction_T_max 0.9609
_exptl_absorpt_correction_T_min 0.8478
_exptl_absorpt_correction_type multi-scan
_exptl_absorpt_process_details sadabs
_exptl_crystal_colour dark-red
_exptl_crystal_density_diffrn 1.559
_exptl_crystal_density_method 'not measured'
_exptl_crystal_description block
_exptl_crystal_F_000 1640
_exptl_crystal_size_max 0.17
_exptl_crystal_size_mid 0.11
_exptl_crystal_size_min 0.04
_refine_diff_density_max 1.661
_refine_diff_density_min -1.143
_refine_diff_density_rms 0.126
_refine_ls_abs_structure_details 'Flack H D (1983), Acta Cryst. A39, 876-881'
_refine_ls_abs_structure_Flack 0.00(3)
_refine_ls_extinction_method none
_refine_ls_goodness_of_fit_ref 1.029
_refine_ls_hydrogen_treatment riding
_refine_ls_matrix_type full
_refine_ls_number_parameters 419
_refine_ls_number_reflns 6351
_refine_ls_number_restraints 1
_refine_ls_restrained_S_all 1.029
_refine_ls_R_factor_all 0.0927
_refine_ls_R_factor_gt 0.0603
_refine_ls_shift/su_max 0.000
_refine_ls_shift/su_mean 0.000
_refine_ls_structure_factor_coef Fsqd
_refine_ls_weighting_details 'calc w=1/[\s^2^(Fo^2^)+(0.1123P)^2^+0.0000P] where P=(Fo^2^+2Fc^2^)/3'
_refine_ls_weighting_scheme calc
_refine_ls_wR_factor_gt 0.1548
_refine_ls_wR_factor_ref 0.1802
_reflns_number_gt 4561
_reflns_number_total 6351
_reflns_threshold_expression >2sigma(I)
_cod_data_source_file ic701949k-file002_4.cif
_cod_data_source_block compound5
_cod_depositor_comments
;
The following automatic conversions were performed:
'_symmetry_cell_setting' value 'Orthorhombic' changed to 'orthorhombic'
according to '/home/saulius/struct/CIF-dictionaries/cif_core.dic'
dictionary named 'cif_core.dic' version 2.4.1 from 2010-06-29.

Automatic conversion script
Id: cif_fix_enum 1527 2010-12-29 10:47:43Z saulius 
;
_cod_database_code 4304459

loop_
_symmetry_equiv_pos_as_xyz
'x, y, z'
'-x, -y, z+1/2'
'x+1/2, -y+1/2, z'
'-x+1/2, y+1/2, z+1/2'

loop_
_atom_site_label
_atom_site_type_symbol
_atom_site_fract_x
_atom_site_fract_y
_atom_site_fract_z
_atom_site_U_iso_or_equiv
_atom_site_adp_type
_atom_site_occupancy
_atom_site_symmetry_multiplicity
_atom_site_calc_flag
_atom_site_refinement_flags
_atom_site_disorder_assembly
_atom_site_disorder_group
C1 C 0.9461(6) 0.3834(3) 0.7354(4) 0.0240(14) Uani 1 1 d . . .
H1 H 1.0089 0.3525 0.7287 0.029 Uiso 1 1 calc R . .
C2 C 0.8775(6) 0.4087(3) 0.6705(4) 0.0207(14) Uani 1 1 d . . .
H2 H 0.8863 0.3979 0.6151 0.025 Uiso 1 1 calc R . .
C3 C 0.7954(5) 0.4522(3) 0.7052(4) 0.0216(14) Uani 1 1 d . . .
H3 H 0.7369 0.4766 0.6778 0.026 Uiso 1 1 calc R . .
C4 C 0.8157(5) 0.4533(3) 0.7904(4) 0.0216(13) Uani 1 1 d . . .
C5 C 0.7669(5) 0.5001(3) 0.8494(4) 0.0203(13) Uani 1 1 d . . .
C6 C 0.8094(5) 0.5099(3) 0.9278(4) 0.0208(14) Uani 1 1 d . . .
C7 C 0.7817(7) 0.5658(4) 0.9860(5) 0.0321(17) Uani 1 1 d . . .
H7 H 0.7209 0.5989 0.9830 0.039 Uiso 1 1 calc R . .
C8 C 0.8605(7) 0.5618(4) 1.0470(5) 0.0326(17) Uani 1 1 d . . .
H8 H 0.8641 0.5924 1.0928 0.039 Uiso 1 1 calc R . .
C9 C 0.9357(6) 0.5031(4) 1.0284(4) 0.0248(14) Uani 1 1 d . . .
H9 H 0.9974 0.4887 1.0605 0.030 Uiso 1 1 calc R . .
C10 C 0.6695(5) 0.5481(3) 0.8245(4) 0.0236(14) Uani 1 1 d . . .
C11 C 0.6803(5) 0.6234(3) 0.8188(4) 0.0229(14) Uani 1 1 d . . .
H11 H 0.7493 0.6452 0.8333 0.027 Uiso 1 1 calc R . .
C12 C 0.5909(6) 0.6689(4) 0.7918(5) 0.0292(16) Uani 1 1 d . . .
H12 H 0.6000 0.7201 0.7888 0.035 Uiso 1 1 calc R . .
C13 C 0.4894(6) 0.6362(4) 0.7698(4) 0.0224(14) Uani 1 1 d . . .
C14 C 0.4755(6) 0.5588(4) 0.7757(5) 0.0260(15) Uani 1 1 d . . .
H14 H 0.4061 0.5370 0.7621 0.031 Uiso 1 1 calc R . .
C15 C 0.5638(6) 0.5161(3) 0.8011(4) 0.0255(15) Uani 1 1 d . . .
H15 H 0.5550 0.4649 0.8033 0.031 Uiso 1 1 calc R . .
C16 C 0.3962(6) 0.6817(4) 0.7409(5) 0.0309(16) Uani 1 1 d . . .
C17 C 0.9545(5) 0.2415(3) 0.8274(4) 0.0197(13) Uani 1 1 d . . .
C18 C 1.0104(6) 0.1924(4) 0.7721(4) 0.0241(14) Uani 1 1 d . . .
H18 H 1.0897 0.1913 0.7707 0.029 Uiso 1 1 calc R . .
C19 C 0.9503(6) 0.1469(4) 0.7213(5) 0.0301(16) Uani 1 1 d . . .
H19 H 0.9901 0.1159 0.6857 0.036 Uiso 1 1 calc R . .
C20 C 0.8324(6) 0.1450(4) 0.7207(5) 0.0313(16) Uani 1 1 d . . .
H20 H 0.7933 0.1149 0.6838 0.038 Uiso 1 1 calc R . .
C21 C 0.7743(6) 0.1886(4) 0.7761(4) 0.0289(16) Uani 1 1 d . . .
H21 H 0.6952 0.1855 0.7794 0.035 Uiso 1 1 calc R . .
C22 C 0.8338(5) 0.2379(4) 0.8275(4) 0.0224(14) Uani 1 1 d . . .
C23 C 0.7724(5) 0.2749(3) 0.8947(4) 0.0204(14) Uani 1 1 d . . .
H23 H 0.6996 0.2582 0.9079 0.024 Uiso 1 1 calc R . .
C24 C 0.7780(6) 0.3410(4) 1.0214(4) 0.0284(15) Uani 1 1 d . . .
H24A H 0.7121 0.3107 1.0346 0.034 Uiso 1 1 calc R . .
H24B H 0.7600 0.3927 1.0316 0.034 Uiso 1 1 calc R . .
C25 C 0.8827(6) 0.3167(4) 1.0701(4) 0.0285(15) Uani 1 1 d . . .
H25A H 0.8802 0.3374 1.1250 0.034 Uiso 1 1 calc R . .
H25B H 0.8849 0.2630 1.0744 0.034 Uiso 1 1 calc R . .
C26 C 1.0793(6) 0.3477(3) 1.0643(4) 0.0213(14) Uani 1 1 d . . .
H26 H 1.0802 0.3310 1.1182 0.026 Uiso 1 1 calc R . .
C27 C 1.1829(6) 0.3752(3) 1.0316(4) 0.0232(14) Uani 1 1 d . . .
C28 C 1.2824(7) 0.3728(4) 1.0813(5) 0.0313(17) Uani 1 1 d . . .
H28 H 1.2769 0.3529 1.1338 0.038 Uiso 1 1 calc R . .
C29 C 1.3865(6) 0.3987(4) 1.0550(5) 0.0322(17) Uani 1 1 d . . .
H29 H 1.4502 0.3964 1.0890 0.039 Uiso 1 1 calc R . .
C30 C 1.3947(6) 0.4283(4) 0.9767(5) 0.0341(18) Uani 1 1 d . . .
H30 H 1.4652 0.4448 0.9579 0.041 Uiso 1 1 calc R . .
C31 C 1.3009(5) 0.4340(3) 0.9261(5) 0.0256(14) Uani 1 1 d . . .
H31 H 1.3089 0.4549 0.8743 0.031 Uiso 1 1 calc R . .
C32 C 1.1906(6) 0.4080(3) 0.9528(4) 0.0201(13) Uani 1 1 d . . .
N1 N 0.9111(4) 0.4088(3) 0.8073(4) 0.0199(11) Uani 1 1 d . . .
N2 N 0.9051(4) 0.4713(3) 0.9578(3) 0.0188(11) Uani 1 1 d . . .
N3 N 0.3256(5) 0.7194(4) 0.7192(5) 0.0418(17) Uani 1 1 d . . .
N4 N 0.8145(4) 0.3294(3) 0.9363(3) 0.0224(12) Uani 1 1 d . . .
N5 N 0.9847(4) 0.3442(3) 1.0257(4) 0.0201(11) Uani 1 1 d . . .
O1 O 1.0141(4) 0.2850(2) 0.8744(3) 0.0193(9) Uani 1 1 d . . .
O2 O 1.1058(3) 0.4153(2) 0.9004(3) 0.0197(10) Uani 1 1 d . . .
Co1 Co 0.95685(6) 0.37626(4) 0.91651(6) 0.01665(18) Uani 1 1 d . . .
C33 C 0.0857(6) 0.5656(4) 0.8187(5) 0.0321(17) Uani 1 1 d . . .
H33 H 0.0486 0.5238 0.8464 0.039 Uiso 1 1 calc R . .
Cl1 Cl 0.15478(17) 0.53286(11) 0.73066(13) 0.0403(5) Uani 1 1 d . . .
Cl2 Cl 0.1824(2) 0.60722(13) 0.88643(15) 0.0515(6) Uani 1 1 d . . .
Cl3 Cl -0.02004(16) 0.63071(11) 0.78926(15) 0.0445(5) Uani 1 1 d . . .
C34 C 0.4220(12) 0.7079(7) 1.0258(9) 0.0890(7) Uani 1 1 d . . .
H34 H 0.4828 0.7118 1.0668 0.107 Uiso 1 1 calc R A 1
Cl4 Cl 0.4299(3) 0.61264(16) 1.0069(2) 0.0890(7) Uani 1 1 d . B .
Cl5A Cl 0.4709(7) 0.7657(4) 0.9593(5) 0.0890(7) Uani 0.488(6) 1 d P B 1
Cl5B Cl 0.5372(7) 0.7520(3) 1.0126(5) 0.0890(7) Uani 0.512(6) 1 d P B 2
Cl6 Cl 0.3148(3) 0.73464(16) 1.0822(2) 0.0890(7) Uani 1 1 d . B .

loop_
_atom_site_aniso_label
_atom_site_aniso_U_11
_atom_site_aniso_U_22
_atom_site_aniso_U_33
_atom_site_aniso_U_23
_atom_site_aniso_U_13
_atom_site_aniso_U_12
C1 0.024(3) 0.023(3) 0.026(4) -0.002(3) -0.007(3) -0.002(3)
C2 0.031(4) 0.017(3) 0.014(3) -0.002(2) -0.002(3) 0.000(3)
C3 0.020(3) 0.023(3) 0.021(3) -0.001(3) -0.001(3) -0.001(3)
C4 0.019(3) 0.020(3) 0.026(4) 0.005(3) -0.007(3) -0.007(2)
C5 0.016(3) 0.015(3) 0.030(4) 0.008(2) 0.002(3) -0.003(2)
C6 0.018(3) 0.017(3) 0.028(4) 0.002(3) 0.004(3) 0.002(2)
C7 0.033(4) 0.029(4) 0.034(4) -0.002(3) 0.001(3) 0.011(3)
C8 0.045(4) 0.022(3) 0.031(4) -0.009(3) -0.001(4) 0.004(3)
C9 0.031(4) 0.021(3) 0.022(4) 0.001(3) -0.010(3) 0.001(3)
C10 0.020(3) 0.021(3) 0.030(4) -0.002(3) -0.002(3) 0.006(2)
C11 0.017(3) 0.021(3) 0.031(4) 0.000(3) -0.007(3) 0.002(3)
C12 0.027(4) 0.020(3) 0.041(4) 0.002(3) 0.001(3) 0.005(3)
C13 0.020(3) 0.025(3) 0.021(3) 0.005(3) 0.003(3) 0.007(3)
C14 0.022(3) 0.025(3) 0.031(4) -0.003(3) -0.003(3) -0.002(3)
C15 0.033(4) 0.013(3) 0.031(4) 0.002(3) -0.008(3) -0.001(2)
C16 0.030(4) 0.024(3) 0.039(4) 0.002(3) -0.002(3) -0.003(3)
C17 0.023(3) 0.013(3) 0.024(3) 0.002(2) -0.006(3) -0.001(2)
C18 0.023(3) 0.023(3) 0.027(4) 0.004(3) -0.002(3) 0.001(3)
C19 0.040(4) 0.027(3) 0.023(4) 0.000(3) 0.002(3) -0.003(3)
C20 0.037(4) 0.026(3) 0.031(4) -0.003(3) -0.010(3) -0.010(3)
C21 0.022(3) 0.038(4) 0.026(4) 0.000(3) -0.011(3) -0.006(3)
C22 0.021(3) 0.023(3) 0.023(4) 0.002(3) -0.007(3) 0.000(3)
C23 0.019(3) 0.019(3) 0.023(4) -0.002(2) -0.005(3) 0.000(2)
C24 0.028(4) 0.029(4) 0.028(4) -0.002(3) 0.012(3) -0.001(3)
C25 0.037(4) 0.029(3) 0.019(4) -0.001(3) 0.004(3) -0.001(3)
C26 0.030(4) 0.017(3) 0.017(3) 0.003(2) -0.002(3) 0.003(3)
C27 0.027(3) 0.022(3) 0.021(3) -0.002(3) -0.005(3) 0.004(3)
C28 0.043(5) 0.029(3) 0.023(4) -0.003(3) -0.011(3) 0.009(3)
C29 0.032(4) 0.031(4) 0.033(4) 0.002(3) -0.012(4) 0.002(3)
C30 0.022(4) 0.023(3) 0.058(5) -0.004(3) -0.006(4) -0.004(3)
C31 0.028(3) 0.024(3) 0.025(4) 0.000(3) -0.002(3) -0.002(3)
C32 0.024(3) 0.013(3) 0.024(3) -0.001(2) -0.008(3) 0.004(3)
N1 0.018(3) 0.016(2) 0.026(3) 0.001(2) -0.002(2) -0.001(2)
N2 0.017(3) 0.019(2) 0.020(3) 0.001(2) -0.001(2) 0.002(2)
N3 0.031(4) 0.040(4) 0.055(5) 0.008(4) -0.013(4) 0.005(3)
N4 0.024(3) 0.022(3) 0.022(3) -0.001(2) 0.006(2) 0.002(2)
N5 0.023(3) 0.015(2) 0.022(3) 0.003(2) 0.007(2) 0.002(2)
O1 0.017(2) 0.019(2) 0.022(2) 0.0006(19) -0.0011(18) 0.0025(17)
O2 0.018(2) 0.023(2) 0.018(3) 0.0021(17) 0.0017(18) -0.0006(17)
Co1 0.0175(3) 0.0142(3) 0.0183(4) 0.0010(4) 0.0003(4) 0.0006(3)
C33 0.029(4) 0.030(4) 0.037(4) 0.012(3) -0.001(3) -0.001(3)
Cl1 0.0420(10) 0.0408(10) 0.0381(11) 0.0013(9) 0.0017(9) 0.0028(8)
Cl2 0.0519(13) 0.0530(12) 0.0495(13) -0.0110(10) -0.0165(11) 0.0083(10)
Cl3 0.0308(10) 0.0412(11) 0.0617(15) 0.0169(10) 0.0010(10) 0.0056(8)
C34 0.1109(18) 0.0557(10) 0.1003(17) -0.0050(10) 0.0182(13) 0.0000(10)
Cl4 0.1109(18) 0.0557(10) 0.1003(17) -0.0050(10) 0.0182(13) 0.0000(10)
Cl5A 0.1109(18) 0.0557(10) 0.1003(17) -0.0050(10) 0.0182(13) 0.0000(10)
Cl5B 0.1109(18) 0.0557(10) 0.1003(17) -0.0050(10) 0.0182(13) 0.0000(10)
Cl6 0.1109(18) 0.0557(10) 0.1003(17) -0.0050(10) 0.0182(13) 0.0000(10)

loop_
_atom_type_symbol
_atom_type_description
_atom_type_scat_dispersion_real
_atom_type_scat_dispersion_imag
_atom_type_scat_source
C C 0.0033 0.0016 'International Tables Vol C Tables 4.2.6.8 and 6.1.1.4'
H H 0.0000 0.0000 'International Tables Vol C Tables 4.2.6.8 and 6.1.1.4'
N N 0.0061 0.0033 'International Tables Vol C Tables 4.2.6.8 and 6.1.1.4'
O O 0.0106 0.0060 'International Tables Vol C Tables 4.2.6.8 and 6.1.1.4'
Cl Cl 0.1484 0.1585 'International Tables Vol C Tables 4.2.6.8 and 6.1.1.4'
Co Co 0.3494 0.9721 'International Tables Vol C Tables 4.2.6.8 and 6.1.1.4'

loop_
_geom_angle_atom_site_label_1
_geom_angle_atom_site_label_2
_geom_angle_atom_site_label_3
_geom_angle
_geom_angle_site_symmetry_1
_geom_angle_site_symmetry_3
_geom_angle_publ_flag
N1 C1 C2 112.2(6) . . ?
N1 C1 H1 123.9 . . ?
C2 C1 H1 123.9 . . ?
C3 C2 C1 106.0(6) . . ?
C3 C2 H2 127.0 . . ?
C1 C2 H2 127.0 . . ?
C2 C3 C4 107.4(6) . . ?
C2 C3 H3 126.3 . . ?
C4 C3 H3 126.3 . . ?
C5 C4 N1 122.3(6) . . ?
C5 C4 C3 128.0(6) . . ?
N1 C4 C3 108.7(6) . . ?
C6 C5 C4 124.3(6) . . ?
C6 C5 C10 117.0(6) . . ?
C4 C5 C10 118.4(6) . . ?
C5 C6 N2 123.0(6) . . ?
C5 C6 C7 128.7(6) . . ?
N2 C6 C7 107.4(6) . . ?
C8 C7 C6 107.2(6) . . ?
C8 C7 H7 126.4 . . ?
C6 C7 H7 126.4 . . ?
C7 C8 C9 107.9(6) . . ?
C7 C8 H8 126.1 . . ?
C9 C8 H8 126.1 . . ?
N2 C9 C8 109.8(6) . . ?
N2 C9 H9 125.1 . . ?
C8 C9 H9 125.1 . . ?
C11 C10 C15 117.7(6) . . ?
C11 C10 C5 121.7(6) . . ?
C15 C10 C5 120.5(5) . . ?
C10 C11 C12 122.2(6) . . ?
C10 C11 H11 118.9 . . ?
C12 C11 H11 118.9 . . ?
C13 C12 C11 118.6(6) . . ?
C13 C12 H12 120.7 . . ?
C11 C12 H12 120.7 . . ?
C12 C13 C14 120.5(6) . . ?
C12 C13 C16 119.7(6) . . ?
C14 C13 C16 119.8(6) . . ?
C15 C14 C13 119.6(6) . . ?
C15 C14 H14 120.2 . . ?
C13 C14 H14 120.2 . . ?
C14 C15 C10 121.3(6) . . ?
C14 C15 H15 119.3 . . ?
C10 C15 H15 119.3 . . ?
N3 C16 C13 177.5(8) . . ?
O1 C17 C22 124.4(6) . . ?
O1 C17 C18 120.1(6) . . ?
C22 C17 C18 115.6(6) . . ?
C19 C18 C17 121.5(6) . . ?
C19 C18 H18 119.3 . . ?
C17 C18 H18 119.3 . . ?
C18 C19 C20 122.4(7) . . ?
C18 C19 H19 118.8 . . ?
C20 C19 H19 118.8 . . ?
C21 C20 C19 118.4(7) . . ?
C21 C20 H20 120.8 . . ?
C19 C20 H20 120.8 . . ?
C20 C21 C22 120.4(6) . . ?
C20 C21 H21 119.8 . . ?
C22 C21 H21 119.8 . . ?
C21 C22 C17 121.6(6) . . ?
C21 C22 C23 119.2(6) . . ?
C17 C22 C23 117.9(6) . . ?
N4 C23 C22 123.3(6) . . ?
N4 C23 H23 118.3 . . ?
C22 C23 H23 118.3 . . ?
N4 C24 C25 102.6(5) . . ?
N4 C24 H24A 111.2 . . ?
C25 C24 H24A 111.2 . . ?
N4 C24 H24B 111.2 . . ?
C25 C24 H24B 111.2 . . ?
H24A C24 H24B 109.2 . . ?
N5 C25 C24 107.3(6) . . ?
N5 C25 H25A 110.2 . . ?
C24 C25 H25A 110.2 . . ?
N5 C25 H25B 110.2 . . ?
C24 C25 H25B 110.2 . . ?
H25A C25 H25B 108.5 . . ?
N5 C26 C27 125.2(6) . . ?
N5 C26 H26 117.4 . . ?
C27 C26 H26 117.4 . . ?
C26 C27 C32 122.8(6) . . ?
C26 C27 C28 118.6(6) . . ?
C32 C27 C28 118.6(6) . . ?
C29 C28 C27 122.6(7) . . ?
C29 C28 H28 118.7 . . ?
C27 C28 H28 118.7 . . ?
C28 C29 C30 118.7(7) . . ?
C28 C29 H29 120.7 . . ?
C30 C29 H29 120.7 . . ?
C31 C30 C29 121.7(7) . . ?
C31 C30 H30 119.2 . . ?
C29 C30 H30 119.2 . . ?
C30 C31 C32 120.7(7) . . ?
C30 C31 H31 119.7 . . ?
C32 C31 H31 119.7 . . ?
O2 C32 C27 125.6(6) . . ?
O2 C32 C31 116.6(6) . . ?
C27 C32 C31 117.8(6) . . ?
C1 N1 C4 105.7(6) . . ?
C1 N1 Co1 128.3(4) . . ?
C4 N1 Co1 124.8(5) . . ?
C9 N2 C6 107.6(5) . . ?
C9 N2 Co1 126.5(4) . . ?
C6 N2 Co1 124.4(4) . . ?
C23 N4 C24 119.6(6) . . ?
C23 N4 Co1 125.8(4) . . ?
C24 N4 Co1 110.7(4) . . ?
C26 N5 C25 118.4(6) . . ?
C26 N5 Co1 126.6(5) . . ?
C25 N5 Co1 114.9(4) . . ?
C17 O1 Co1 122.9(4) . . ?
C32 O2 Co1 124.5(4) . . ?
N4 Co1 O2 174.8(2) . . ?
N4 Co1 N5 81.7(2) . . ?
O2 Co1 N5 94.9(2) . . ?
N4 Co1 O1 89.3(2) . . ?
O2 Co1 O1 86.91(18) . . ?
N5 Co1 O1 90.9(2) . . ?
N4 Co1 N2 93.4(2) . . ?
O2 Co1 N2 90.5(2) . . ?
N5 Co1 N2 89.8(2) . . ?
O1 Co1 N2 177.3(2) . . ?
N4 Co1 N1 92.7(2) . . ?
O2 Co1 N1 90.9(2) . . ?
N5 Co1 N1 173.9(2) . . ?
O1 Co1 N1 91.5(2) . . ?
N2 Co1 N1 88.0(2) . . ?
Cl1 C33 Cl2 111.2(4) . . ?
Cl1 C33 Cl3 108.9(4) . . ?
Cl2 C33 Cl3 109.9(4) . . ?
Cl1 C33 H33 108.9 . . ?
Cl2 C33 H33 108.9 . . ?
Cl3 C33 H33 108.9 . . ?
Cl5B C34 Cl5A 43.8(5) . . ?
Cl5B C34 Cl6 125.9(8) . . ?
Cl5A C34 Cl6 117.6(8) . . ?
Cl5B C34 Cl4 115.2(8) . . ?
Cl5A C34 Cl4 119.9(9) . . ?
Cl6 C34 Cl4 115.6(7) . . ?
Cl5B C34 H34 55.6 . . ?
Cl5A C34 H34 98.9 . . ?
Cl6 C34 H34 98.9 . . ?
Cl4 C34 H34 98.9 . . ?

loop_
_geom_bond_atom_site_label_1
_geom_bond_atom_site_label_2
_geom_bond_distance
_geom_bond_site_symmetry_2
_geom_bond_publ_flag
C1 N1 1.324(9) . ?
C1 C2 1.406(9) . ?
C1 H1 0.9300 . ?
C2 C3 1.364(9) . ?
C2 H2 0.9300 . ?
C3 C4 1.410(9) . ?
C3 H3 0.9300 . ?
C4 C5 1.401(10) . ?
C4 N1 1.402(8) . ?
C5 C6 1.384(10) . ?
C5 C10 1.488(9) . ?
C6 N2 1.407(8) . ?
C6 C7 1.422(10) . ?
C7 C8 1.359(11) . ?
C7 H7 0.9300 . ?
C8 C9 1.410(10) . ?
C8 H8 0.9300 . ?
C9 N2 1.336(9) . ?
C9 H9 0.9300 . ?
C10 C11 1.366(9) . ?
C10 C15 1.419(9) . ?
C11 C12 1.401(9) . ?
C11 H11 0.9300 . ?
C12 C13 1.375(10) . ?
C12 H12 0.9300 . ?
C13 C14 1.407(9) . ?
C13 C16 1.445(9) . ?
C14 C15 1.353(9) . ?
C14 H14 0.9300 . ?
C15 H15 0.9300 . ?
C16 N3 1.128(9) . ?
C17 O1 1.299(7) . ?
C17 C22 1.416(9) . ?
C17 C18 1.424(9) . ?
C18 C19 1.362(10) . ?
C18 H18 0.9300 . ?
C19 C20 1.383(10) . ?
C19 H19 0.9300 . ?
C20 C21 1.377(10) . ?
C20 H20 0.9300 . ?
C21 C22 1.407(9) . ?
C21 H21 0.9300 . ?
C22 C23 1.470(9) . ?
C23 N4 1.292(8) . ?
C23 H23 0.9300 . ?
C24 N4 1.467(8) . ?
C24 C25 1.526(10) . ?
C24 H24A 0.9700 . ?
C24 H24B 0.9700 . ?
C25 N5 1.483(9) . ?
C25 H25A 0.9700 . ?
C25 H25B 0.9700 . ?
C26 N5 1.277(8) . ?
C26 C27 1.415(9) . ?
C26 H26 0.9300 . ?
C27 C32 1.418(9) . ?
C27 C28 1.421(10) . ?
C28 C29 1.375(11) . ?
C28 H28 0.9300 . ?
C29 C30 1.388(11) . ?
C29 H29 0.9300 . ?
C30 C31 1.378(10) . ?
C30 H30 0.9300 . ?
C31 C32 1.443(9) . ?
C31 H31 0.9300 . ?
C32 O2 1.318(8) . ?
N1 Co1 1.950(6) . ?
N2 Co1 1.938(5) . ?
N4 Co1 1.898(5) . ?
N5 Co1 1.901(6) . ?
O1 Co1 1.905(4) . ?
O2 Co1 1.900(4) . ?
C33 Cl1 1.751(9) . ?
C33 Cl2 1.753(8) . ?
C33 Cl3 1.772(7) . ?
C33 H33 0.9800 . ?
C34 Cl5B 1.581(14) . ?
C34 Cl5A 1.610(15) . ?
C34 Cl6 1.631(13) . ?
C34 Cl4 1.745(12) . ?
C34 H34 0.9800 . ?
